data_4121275
loop_
_publ_author_name
'Muhammad Sajid'
'Arunlibertsen Lawzer'
'Weishi Dong'
'Christoph Rosorius'
'Wolfram Sander'
'Birgitta Schirmer'
'Stefan Grimme'
'Constantin G. Daniliuc'
'Gerald Kehr'
'Gerhard Erker'

_publ_section_title
;
 Carbonylation Reactions of Intramolecular Vicinal Frustrated
 Phosphane/Borane Lewis Pairs
;
_journal_name_full 'Journal of the American Chemical Society'
_journal_page_first 18567
_journal_page_last 18574
_journal_paper_doi 10.1021/ja408815k
_journal_volume 135
_journal_year 2013
_chemical_formula_sum 'C33 H26 B F10 O P'
_chemical_formula_weight 670.32
_chemical_name_systematic
; 
 ? 
;
_space_group_IT_number 15
_symmetry_cell_setting monoclinic
_symmetry_space_group_name_Hall '-C 2yc'
_symmetry_space_group_name_H-M 'C 1 2/c 1'
_atom_sites_solution_hydrogens geom
_atom_sites_solution_primary direct
_atom_sites_solution_secondary difmap
_audit_creation_method SHELXL-97
_cell_angle_alpha 90.00
_cell_angle_beta 115.062(5)
_cell_angle_gamma 90.00
_cell_formula_units_Z 8
_cell_length_a 22.3190(7)
_cell_length_b 14.9283(5)
_cell_length_c 20.1500(10)
_cell_measurement_reflns_used 5060
_cell_measurement_temperature 223(2)
_cell_measurement_theta_max 68.25
_cell_measurement_theta_min 0.88
_cell_volume 6081.6(5)
_computing_cell_refinement 'Collect (Nonius B.V., 1998)'
_computing_data_collection 'Collect (Nonius B.V., 1998)'
_computing_data_reduction 'Denzo-SMN (Otwinowski & Minor, 1997)'
_computing_molecular_graphics 'XP (BrukerAXS, 2000)'
_computing_publication_material 'SHELXL-97 (Sheldrick, 1997)'
_computing_structure_refinement 'SHELXL-97 (Sheldrick, 1997)'
_computing_structure_solution 'SHELXS-97 (Sheldrick, 1990)'
_diffrn_ambient_temperature 223(2)
_diffrn_measured_fraction_theta_full 0.976
_diffrn_measured_fraction_theta_max 0.976
_diffrn_measurement_device_type 'Nonius KappaCCD APEXII'
_diffrn_measurement_method '\w and \f scans'
_diffrn_radiation_monochromator graphite
_diffrn_radiation_source 'fine-focus sealed tube'
_diffrn_radiation_type CuK\a
_diffrn_radiation_wavelength 1.54178
_diffrn_reflns_av_R_equivalents 0.036
_diffrn_reflns_av_sigmaI/netI 0.0234
_diffrn_reflns_limit_h_max 26
_diffrn_reflns_limit_h_min 0
_diffrn_reflns_limit_k_max 17
_diffrn_reflns_limit_k_min 0
_diffrn_reflns_limit_l_max 21
_diffrn_reflns_limit_l_min -23
_diffrn_reflns_number 23316
_diffrn_reflns_theta_full 66.93
_diffrn_reflns_theta_max 66.93
_diffrn_reflns_theta_min 4.89
_exptl_absorpt_coefficient_mu 1.603
_exptl_absorpt_correction_T_max 0.8561
_exptl_absorpt_correction_T_min 0.6197
_exptl_absorpt_correction_type multi-scan
_exptl_absorpt_process_details 'Denzo (Otwinowski, Borek, Majewski & Minor, 2003)'
_exptl_crystal_colour 'pale yellow'
_exptl_crystal_density_diffrn 1.464
_exptl_crystal_description prism
_exptl_crystal_F_000 2736
_exptl_crystal_size_max 0.33
_exptl_crystal_size_mid 0.15
_exptl_crystal_size_min 0.10
_refine_diff_density_max 0.230
_refine_diff_density_min -0.323
_refine_diff_density_rms 0.037
_refine_ls_extinction_method none
_refine_ls_goodness_of_fit_ref 1.061
_refine_ls_hydrogen_treatment constr
_refine_ls_matrix_type full
_refine_ls_number_parameters 421
_refine_ls_number_reflns 5273
_refine_ls_number_restraints 6
_refine_ls_restrained_S_all 1.069
_refine_ls_R_factor_all 0.0449
_refine_ls_R_factor_gt 0.0412
_refine_ls_shift/su_max 0.000
_refine_ls_shift/su_mean 0.000
_refine_ls_structure_factor_coef Fsqd
_refine_ls_weighting_details 'calc w=1/[\s^2^(Fo^2^)+(0.0550P)^2^+4.7335P] where P=(Fo^2^+2Fc^2^)/3'
_refine_ls_weighting_scheme calc
_refine_ls_wR_factor_gt 0.1094
_refine_ls_wR_factor_ref 0.1125
_reflns_number_gt 4808
_reflns_number_total 5273
_reflns_threshold_expression >2sigma(I)
_cod_data_source_file ja408815k_si_002_2.cif
_cod_data_source_block erk6945
_cod_original_cell_volume 6081.6(4)
_cod_database_code 4121275

loop_
_symmetry_equiv_pos_as_xyz
'x, y, z'
'-x, y, -z+1/2'
'x+1/2, y+1/2, z'
'-x+1/2, y+1/2, -z+1/2'
'-x, -y, -z'
'x, -y, z-1/2'
'-x+1/2, -y+1/2, -z'
'x+1/2, -y+1/2, z-1/2'

loop_
_atom_site_label
_atom_site_type_symbol
_atom_site_fract_x
_atom_site_fract_y
_atom_site_fract_z
_atom_site_U_iso_or_equiv
_atom_site_adp_type
_atom_site_occupancy
_atom_site_symmetry_multiplicity
_atom_site_calc_flag
_atom_site_refinement_flags
P1 P 0.30527(2) 0.60740(3) 0.23987(2) 0.03851(14) Uani 1 1 d .
O1 O 0.24083(7) 0.45773(9) 0.26487(8) 0.0536(3) Uani 1 1 d .
B1 B 0.17460(10) 0.61029(15) 0.24322(12) 0.0433(5) Uani 1 1 d .
C1 C 0.27176(9) 0.71215(12) 0.25562(11) 0.0454(4) Uani 1 1 d .
H1A H 0.2835 0.7212 0.3078 0.054 Uiso 1 1 calc R
H1B H 0.2875 0.7634 0.2370 0.054 Uiso 1 1 calc R
C2 C 0.19652(9) 0.69852(12) 0.21178(11) 0.0461(4) Uani 1 1 d .
H2A H 0.1858 0.6905 0.1597 0.055 Uiso 1 1 calc R
H2B H 0.1726 0.7512 0.2170 0.055 Uiso 1 1 calc R
C3 C 0.23300(8) 0.53591(12) 0.25229(9) 0.0417(4) Uani 1 1 d .
C11 C 0.38657(9) 0.57074(12) 0.30489(10) 0.0424(4) Uani 1 1 d .
C12 C 0.42830(9) 0.61973(14) 0.36770(10) 0.0480(4) Uani 1 1 d .
C13 C 0.48909(10) 0.58270(16) 0.41314(11) 0.0551(5) Uani 1 1 d .
H13 H 0.5167 0.6149 0.4550 0.066 Uiso 1 1 calc R
C14 C 0.51090(10) 0.50119(16) 0.39990(12) 0.0569(5) Uani 1 1 d .
C15 C 0.46937(10) 0.45421(15) 0.33802(12) 0.0549(5) Uani 1 1 d .
H15 H 0.4833 0.3983 0.3282 0.066 Uiso 1 1 calc R
C16 C 0.40790(9) 0.48699(13) 0.29006(10) 0.0461(4) Uani 1 1 d .
C17 C 0.41178(11) 0.70955(16) 0.38978(12) 0.0625(6) Uani 1 1 d .
H17A H 0.3776 0.7022 0.4070 0.094 Uiso 1 1 calc R
H17B H 0.3961 0.7495 0.3479 0.094 Uiso 1 1 calc R
H17C H 0.4510 0.7348 0.4286 0.094 Uiso 1 1 calc R
C18 C 0.57756(11) 0.46443(19) 0.45092(14) 0.0753(7) Uani 1 1 d .
H18A H 0.6100 0.4801 0.4326 0.113 Uiso 1 1 calc R
H18B H 0.5749 0.3998 0.4535 0.113 Uiso 1 1 calc R
H18C H 0.5906 0.4898 0.4994 0.113 Uiso 1 1 calc R
C19 C 0.36708(11) 0.43098(14) 0.22400(11) 0.0550(5) Uani 1 1 d .
H19A H 0.3662 0.4592 0.1802 0.083 Uiso 1 1 calc R
H19B H 0.3223 0.4259 0.2199 0.083 Uiso 1 1 calc R
H19C H 0.3864 0.3717 0.2293 0.083 Uiso 1 1 calc R
C21 C 0.30193(9) 0.61723(12) 0.14783(10) 0.0417(4) Uani 1 1 d .
C22 C 0.34865(10) 0.67244(13) 0.13769(11) 0.0481(4) Uani 1 1 d .
C23 C 0.34391(11) 0.68437(14) 0.06724(12) 0.0570(5) Uani 1 1 d .
H23 H 0.3753 0.7208 0.0607 0.068 Uiso 1 1 calc R
C24 C 0.29502(12) 0.64489(14) 0.00654(12) 0.0574(5) Uani 1 1 d .
C25 C 0.24972(11) 0.59096(14) 0.01743(10) 0.0527(5) Uani 1 1 d .
H25 H 0.2159 0.5640 -0.0234 0.063 Uiso 1 1 calc R
C26 C 0.25225(9) 0.57494(12) 0.08676(10) 0.0439(4) Uani 1 1 d .
C27 C 0.40403(12) 0.71981(17) 0.19958(13) 0.0679(6) Uani 1 1 d .
H27A H 0.4372 0.6765 0.2285 0.102 Uiso 1 1 calc R
H27B H 0.3865 0.7496 0.2304 0.102 Uiso 1 1 calc R
H27C H 0.4239 0.7638 0.1796 0.102 Uiso 1 1 calc R
C28 C 0.29120(16) 0.66000(19) -0.06888(13) 0.0809(8) Uani 1 1 d .
H28A H 0.2830 0.7229 -0.0815 0.121 Uiso 1 1 calc R
H28B H 0.2555 0.6244 -0.1040 0.121 Uiso 1 1 calc R
H28C H 0.3327 0.6424 -0.0698 0.121 Uiso 1 1 calc R
C29 C 0.20168(10) 0.51199(15) 0.09145(11) 0.0533(5) Uani 1 1 d .
H29A H 0.2239 0.4630 0.1242 0.080 Uiso 1 1 calc R
H29B H 0.1743 0.4884 0.0431 0.080 Uiso 1 1 calc R
H29C H 0.1741 0.5439 0.1100 0.080 Uiso 1 1 calc R
C31 C 0.17571(9) 0.63335(12) 0.32352(10) 0.0440(4) Uani 1 1 d .
F32 F 0.28348(5) 0.57711(8) 0.39533(6) 0.0553(3) Uani 1 1 d .
C32 C 0.22694(9) 0.61679(13) 0.39115(11) 0.0453(4) Uani 1 1 d .
F33 F 0.27885(6) 0.62268(8) 0.52125(6) 0.0601(3) Uani 1 1 d .
C33 C 0.22645(10) 0.63952(13) 0.45741(11) 0.0487(4) Uani 1 1 d .
F34 F 0.17068(7) 0.70462(9) 0.52155(7) 0.0708(4) Uani 1 1 d .
C34 C 0.17157(11) 0.68106(14) 0.45750(12) 0.0539(5) Uani 1 1 d .
F35 F 0.06571(7) 0.74268(10) 0.39136(8) 0.0754(4) Uani 1 1 d .
C35 C 0.11925(10) 0.70038(14) 0.39194(13) 0.0548(5) Uani 1 1 d .
F36 F 0.07009(6) 0.70135(9) 0.26509(7) 0.0634(3) Uani 1 1 d .
C36 C 0.12244(9) 0.67748(13) 0.32761(11) 0.0497(4) Uani 1 1 d .
C41 C 0.10363(9) 0.56477(13) 0.18994(10) 0.0457(4) Uani 1 1 d .
F42 F 0.12010(6) 0.44701(10) 0.27452(7) 0.0781(4) Uani 1 1 d .
C42 C 0.08299(10) 0.48513(15) 0.20896(12) 0.0569(5) Uani 1 1 d .
F43 F 0.00976(8) 0.36211(12) 0.18547(11) 0.1128(7) Uani 1 1 d U
C43 C 0.02525(11) 0.44115(17) 0.16505(14) 0.0703(7) Uani 1 1 d .
F44 F -0.07238(7) 0.43503(12) 0.05667(10) 0.1029(6) Uani 1 1 d .
C44 C -0.01654(11) 0.47817(18) 0.09995(14) 0.0682(6) Uani 1 1 d .
F45 F -0.04130(7) 0.59480(10) 0.01481(7) 0.0780(4) Uani 1 1 d .
C45 C -0.00014(10) 0.55777(16) 0.07915(11) 0.0577(5) Uani 1 1 d .
F46 F 0.07001(6) 0.67763(9) 0.09795(7) 0.0701(4) Uani 1 1 d .
C46 C 0.05843(10) 0.59898(14) 0.12326(11) 0.0499(5) Uani 1 1 d .

loop_
_atom_site_aniso_label
_atom_site_aniso_U_11
_atom_site_aniso_U_22
_atom_site_aniso_U_33
_atom_site_aniso_U_23
_atom_site_aniso_U_13
_atom_site_aniso_U_12
P1 0.0351(2) 0.0409(2) 0.0403(2) -0.00004(17) 0.01668(19) -0.00125(17)
O1 0.0564(8) 0.0455(8) 0.0647(8) 0.0090(6) 0.0314(7) 0.0023(6)
B1 0.0361(10) 0.0487(11) 0.0462(11) 0.0058(9) 0.0183(9) 0.0019(9)
C1 0.0428(10) 0.0436(10) 0.0529(10) 0.0008(8) 0.0233(8) -0.0014(8)
C2 0.0416(10) 0.0455(10) 0.0539(11) 0.0054(8) 0.0229(9) 0.0040(8)
C3 0.0388(9) 0.0471(11) 0.0395(9) 0.0020(8) 0.0169(8) -0.0009(8)
C11 0.0382(9) 0.0478(10) 0.0422(9) 0.0011(8) 0.0180(8) 0.0003(8)
C12 0.0424(10) 0.0580(11) 0.0441(10) -0.0042(8) 0.0187(8) -0.0034(8)
C13 0.0406(10) 0.0726(14) 0.0462(10) -0.0029(10) 0.0126(9) -0.0029(10)
C14 0.0422(11) 0.0690(14) 0.0563(12) 0.0100(10) 0.0177(9) 0.0055(9)
C15 0.0461(11) 0.0566(12) 0.0620(12) 0.0051(10) 0.0227(10) 0.0098(9)
C16 0.0436(10) 0.0481(10) 0.0489(10) 0.0004(8) 0.0217(8) 0.0014(8)
C17 0.0552(12) 0.0674(14) 0.0567(12) -0.0204(10) 0.0158(10) -0.0007(10)
C18 0.0470(12) 0.0892(18) 0.0750(16) 0.0122(13) 0.0117(11) 0.0111(12)
C19 0.0544(12) 0.0478(11) 0.0596(12) -0.0053(9) 0.0210(10) 0.0067(9)
C21 0.0396(9) 0.0430(9) 0.0437(9) 0.0027(7) 0.0186(8) 0.0033(7)
C22 0.0473(10) 0.0458(10) 0.0561(11) 0.0023(8) 0.0265(9) -0.0004(8)
C23 0.0674(13) 0.0516(11) 0.0668(13) 0.0101(10) 0.0426(12) 0.0031(10)
C24 0.0771(15) 0.0515(11) 0.0522(12) 0.0106(9) 0.0357(11) 0.0138(10)
C25 0.0592(12) 0.0539(11) 0.0413(10) 0.0013(8) 0.0178(9) 0.0094(9)
C26 0.0415(10) 0.0456(10) 0.0425(9) 0.0021(8) 0.0156(8) 0.0051(8)
C27 0.0598(13) 0.0786(15) 0.0710(14) -0.0059(12) 0.0333(12) -0.0267(12)
C28 0.120(2) 0.0777(16) 0.0589(14) 0.0169(12) 0.0512(15) 0.0155(16)
C29 0.0468(11) 0.0632(12) 0.0457(10) -0.0086(9) 0.0153(9) -0.0090(9)
C31 0.0374(9) 0.0464(10) 0.0505(10) 0.0025(8) 0.0210(8) -0.0011(8)
F32 0.0409(6) 0.0738(8) 0.0504(6) 0.0013(5) 0.0184(5) 0.0123(5)
C32 0.0389(9) 0.0489(10) 0.0524(10) 0.0010(8) 0.0234(8) 0.0019(8)
F33 0.0602(7) 0.0694(8) 0.0466(6) -0.0039(5) 0.0188(6) -0.0018(6)
C33 0.0472(11) 0.0505(11) 0.0490(11) -0.0011(8) 0.0210(9) -0.0042(8)
F34 0.0842(9) 0.0751(8) 0.0709(8) -0.0186(6) 0.0503(7) -0.0055(7)
C34 0.0621(13) 0.0521(11) 0.0595(12) -0.0094(9) 0.0375(11) -0.0073(9)
F35 0.0625(8) 0.0782(9) 0.1013(10) -0.0088(8) 0.0501(8) 0.0139(7)
C35 0.0477(11) 0.0511(11) 0.0760(14) -0.0046(10) 0.0363(11) 0.0014(9)
F36 0.0423(6) 0.0729(8) 0.0708(8) 0.0053(6) 0.0199(6) 0.0141(6)
C36 0.0389(10) 0.0507(11) 0.0604(12) 0.0026(9) 0.0218(9) 0.0011(8)
C41 0.0390(9) 0.0519(11) 0.0475(10) 0.0068(8) 0.0197(8) 0.0022(8)
F42 0.0521(7) 0.0904(10) 0.0742(8) 0.0395(7) 0.0098(6) -0.0143(7)
C42 0.0383(10) 0.0687(13) 0.0566(12) 0.0186(10) 0.0131(9) -0.0017(9)
F43 0.0629(9) 0.1021(12) 0.1361(15) 0.0503(11) 0.0062(9) -0.0343(8)
C43 0.0476(12) 0.0693(15) 0.0844(16) 0.0187(12) 0.0189(12) -0.0131(11)
F44 0.0558(8) 0.1040(12) 0.1062(12) 0.0070(10) -0.0069(8) -0.0262(8)
C44 0.0398(11) 0.0782(16) 0.0699(15) 0.0025(12) 0.0069(10) -0.0082(10)
F45 0.0572(8) 0.0962(10) 0.0575(8) 0.0130(7) 0.0019(6) 0.0062(7)
C45 0.0422(11) 0.0722(14) 0.0488(11) 0.0043(10) 0.0097(9) 0.0067(10)
F46 0.0573(7) 0.0696(8) 0.0695(8) 0.0274(6) 0.0133(6) 0.0015(6)
C46 0.0430(10) 0.0556(11) 0.0517(11) 0.0086(9) 0.0206(9) 0.0042(8)

loop_
_atom_type_symbol
_atom_type_description
_atom_type_scat_dispersion_real
_atom_type_scat_dispersion_imag
_atom_type_scat_source
C C 0.0181 0.0091 'International Tables Vol C Tables 4.2.6.8 and 6.1.1.4'
H H 0.0000 0.0000 'International Tables Vol C Tables 4.2.6.8 and 6.1.1.4'
B B 0.0090 0.0039 'International Tables Vol C Tables 4.2.6.8 and 6.1.1.4'
O O 0.0492 0.0322 'International Tables Vol C Tables 4.2.6.8 and 6.1.1.4'
F F 0.0727 0.0534 'International Tables Vol C Tables 4.2.6.8 and 6.1.1.4'
P P 0.2955 0.4335 'International Tables Vol C Tables 4.2.6.8 and 6.1.1.4'

loop_
_geom_angle_atom_site_label_1
_geom_angle_atom_site_label_2
_geom_angle_atom_site_label_3
_geom_angle
C11 P1 C1 119.51(9)
C11 P1 C21 110.78(8)
C1 P1 C21 105.35(8)
C11 P1 C3 110.80(8)
C1 P1 C3 91.34(8)
C21 P1 C3 118.18(8)
C2 B1 C41 116.63(15)
C2 B1 C31 109.43(16)
C41 B1 C31 109.82(14)
C2 B1 C3 103.47(14)
C41 B1 C3 106.89(15)
C31 B1 C3 110.33(15)
C2 C1 P1 102.40(12)
C2 C1 H1A 111.3
P1 C1 H1A 111.3
C2 C1 H1B 111.3
P1 C1 H1B 111.3
H1A C1 H1B 109.2
C1 C2 B1 108.54(15)
C1 C2 H2A 110.0
B1 C2 H2A 110.0
C1 C2 H2B 110.0
B1 C2 H2B 110.0
H2A C2 H2B 108.4
O1 C3 B1 135.66(17)
O1 C3 P1 119.16(14)
B1 C3 P1 105.16(12)
C16 C11 C12 119.51(17)
C16 C11 P1 115.92(14)
C12 C11 P1 124.57(14)
C13 C12 C11 118.18(18)
C13 C12 C17 116.88(18)
C11 C12 C17 124.94(18)
C14 C13 C12 123.36(19)
C14 C13 H13 118.3
C12 C13 H13 118.3
C13 C14 C15 117.64(19)
C13 C14 C18 121.1(2)
C15 C14 C18 121.3(2)
C14 C15 C16 122.2(2)
C14 C15 H15 118.9
C16 C15 H15 118.9
C15 C16 C11 119.06(18)
C15 C16 C19 117.90(18)
C11 C16 C19 123.04(17)
C12 C17 H17A 109.5
C12 C17 H17B 109.5
H17A C17 H17B 109.5
C12 C17 H17C 109.5
H17A C17 H17C 109.5
H17B C17 H17C 109.5
C14 C18 H18A 109.5
C14 C18 H18B 109.5
H18A C18 H18B 109.5
C14 C18 H18C 109.5
H18A C18 H18C 109.5
H18B C18 H18C 109.5
C16 C19 H19A 109.5
C16 C19 H19B 109.5
H19A C19 H19B 109.5
C16 C19 H19C 109.5
H19A C19 H19C 109.5
H19B C19 H19C 109.5
C26 C21 C22 119.47(17)
C26 C21 P1 121.88(14)
C22 C21 P1 118.58(14)
C23 C22 C21 118.80(19)
C23 C22 C27 117.75(18)
C21 C22 C27 123.45(18)
C24 C23 C22 122.71(19)
C24 C23 H23 118.6
C22 C23 H23 118.6
C23 C24 C25 117.75(18)
C23 C24 C28 121.1(2)
C25 C24 C28 121.1(2)
C24 C25 C26 122.5(2)
C24 C25 H25 118.7
C26 C25 H25 118.7
C25 C26 C21 118.73(18)
C25 C26 C29 117.24(17)
C21 C26 C29 124.03(16)
C22 C27 H27A 109.5
C22 C27 H27B 109.5
H27A C27 H27B 109.5
C22 C27 H27C 109.5
H27A C27 H27C 109.5
H27B C27 H27C 109.5
C24 C28 H28A 109.5
C24 C28 H28B 109.5
H28A C28 H28B 109.5
C24 C28 H28C 109.5
H28A C28 H28C 109.5
H28B C28 H28C 109.5
C26 C29 H29A 109.5
C26 C29 H29B 109.5
H29A C29 H29B 109.5
C26 C29 H29C 109.5
H29A C29 H29C 109.5
H29B C29 H29C 109.5
C32 C31 C36 113.41(17)
C32 C31 B1 126.50(16)
C36 C31 B1 120.02(17)
F32 C32 C31 119.76(16)
F32 C32 C33 115.64(17)
C31 C32 C33 124.58(17)
F33 C33 C34 119.83(18)
F33 C33 C32 121.22(17)
C34 C33 C32 118.95(19)
F34 C34 C35 121.05(19)
F34 C34 C33 119.6(2)
C35 C34 C33 119.28(18)
F35 C35 C36 120.6(2)
F35 C35 C34 119.78(19)
C36 C35 C34 119.58(18)
F36 C36 C35 116.37(17)
F36 C36 C31 119.45(18)
C35 C36 C31 124.17(19)
C42 C41 C46 113.08(17)
C42 C41 B1 121.12(16)
C46 C41 B1 125.80(17)
F42 C42 C43 116.42(19)
F42 C42 C41 119.56(18)
C43 C42 C41 124.02(19)
F43 C43 C44 119.4(2)
F43 C43 C42 120.9(2)
C44 C43 C42 119.7(2)
F44 C44 C45 121.0(2)
F44 C44 C43 119.9(2)
C45 C44 C43 119.1(2)
F45 C45 C44 119.42(19)
F45 C45 C46 120.7(2)
C44 C45 C46 119.83(19)
F46 C46 C45 115.28(17)
F46 C46 C41 120.56(17)
C45 C46 C41 124.16(19)

loop_
_geom_bond_atom_site_label_1
_geom_bond_atom_site_label_2
_geom_bond_distance
P1 C11 1.8149(18)
P1 C1 1.8185(19)
P1 C21 1.8303(18)
P1 C3 2.0359(18)
O1 C3 1.191(2)
B1 C2 1.624(3)
B1 C41 1.638(3)
B1 C31 1.644(3)
B1 C3 1.662(3)
C1 C2 1.544(3)
C1 H1A 0.9800
C1 H1B 0.9800
C2 H2A 0.9800
C2 H2B 0.9800
C11 C16 1.414(3)
C11 C12 1.416(3)
C12 C13 1.390(3)
C12 C17 1.507(3)
C13 C14 1.378(3)
C13 H13 0.9400
C14 C15 1.388(3)
C14 C18 1.509(3)
C15 C16 1.390(3)
C15 H15 0.9400
C16 C19 1.508(3)
C17 H17A 0.9700
C17 H17B 0.9700
C17 H17C 0.9700
C18 H18A 0.9700
C18 H18B 0.9700
C18 H18C 0.9700
C19 H19A 0.9700
C19 H19B 0.9700
C19 H19C 0.9700
C21 C26 1.409(3)
C21 C22 1.410(3)
C22 C23 1.390(3)
C22 C27 1.509(3)
C23 C24 1.380(3)
C23 H23 0.9400
C24 C25 1.381(3)
C24 C28 1.503(3)
C25 C26 1.395(3)
C25 H25 0.9400
C26 C29 1.502(3)
C27 H27A 0.9700
C27 H27B 0.9700
C27 H27C 0.9700
C28 H28A 0.9700
C28 H28B 0.9700
C28 H28C 0.9700
C29 H29A 0.9700
C29 H29B 0.9700
C29 H29C 0.9700
C31 C32 1.381(3)
C31 C36 1.392(3)
F32 C32 1.364(2)
C32 C33 1.382(3)
F33 C33 1.346(2)
C33 C34 1.374(3)
F34 C34 1.346(2)
C34 C35 1.373(3)
F35 C35 1.347(2)
C35 C36 1.371(3)
F36 C36 1.354(2)
C41 C42 1.386(3)
C41 C46 1.391(3)
F42 C42 1.352(2)
C42 C43 1.382(3)
F43 C43 1.342(3)
C43 C44 1.364(3)
F44 C44 1.345(3)
C44 C45 1.361(3)
F45 C45 1.350(2)
C45 C46 1.376(3)
F46 C46 1.348(2)

loop_
_geom_torsion_atom_site_label_1
_geom_torsion_atom_site_label_2
_geom_torsion_atom_site_label_3
_geom_torsion_atom_site_label_4
_geom_torsion
C11 P1 C1 C2 -156.54(11)
C21 P1 C1 C2 78.13(13)
C3 P1 C1 C2 -41.62(13)
P1 C1 C2 B1 58.52(16)
C41 B1 C2 C1 -161.24(16)
C31 B1 C2 C1 73.39(18)
C3 B1 C2 C1 -44.21(19)
C2 B1 C3 O1 -170.1(2)
C41 B1 C3 O1 -46.4(3)
C31 B1 C3 O1 72.9(3)
C2 B1 C3 P1 11.72(16)
C41 B1 C3 P1 135.39(12)
C31 B1 C3 P1 -105.24(14)
C11 P1 C3 O1 -39.10(17)
C1 P1 C3 O1 -161.51(16)
C21 P1 C3 O1 90.25(16)
C11 P1 C3 B1 139.44(12)
C1 P1 C3 B1 17.02(13)
C21 P1 C3 B1 -91.21(13)
C1 P1 C11 C16 177.71(13)
C21 P1 C11 C16 -59.59(16)
C3 P1 C11 C16 73.60(15)
C1 P1 C11 C12 -2.1(2)
C21 P1 C11 C12 120.60(16)
C3 P1 C11 C12 -106.21(16)
C16 C11 C12 C13 -0.5(3)
P1 C11 C12 C13 179.27(15)
C16 C11 C12 C17 179.87(19)
P1 C11 C12 C17 -0.3(3)
C11 C12 C13 C14 0.4(3)
C17 C12 C13 C14 -179.9(2)
C12 C13 C14 C15 -0.3(3)
C12 C13 C14 C18 179.7(2)
C13 C14 C15 C16 0.3(3)
C18 C14 C15 C16 -179.7(2)
C14 C15 C16 C11 -0.5(3)
C14 C15 C16 C19 179.30(19)
C12 C11 C16 C15 0.6(3)
P1 C11 C16 C15 -179.27(15)
C12 C11 C16 C19 -179.19(18)
P1 C11 C16 C19 1.0(2)
C11 P1 C21 C26 127.57(15)
C1 P1 C21 C26 -101.85(16)
C3 P1 C21 C26 -1.79(18)
C11 P1 C21 C22 -55.63(17)
C1 P1 C21 C22 74.95(16)
C3 P1 C21 C22 175.01(13)
C26 C21 C22 C23 0.7(3)
P1 C21 C22 C23 -176.21(15)
C26 C21 C22 C27 -179.37(19)
P1 C21 C22 C27 3.7(3)
C21 C22 C23 C24 0.5(3)
C27 C22 C23 C24 -179.5(2)
C22 C23 C24 C25 -0.5(3)
C22 C23 C24 C28 179.5(2)
C23 C24 C25 C26 -0.6(3)
C28 C24 C25 C26 179.4(2)
C24 C25 C26 C21 1.7(3)
C24 C25 C26 C29 -177.57(19)
C22 C21 C26 C25 -1.7(3)
P1 C21 C26 C25 175.09(14)
C22 C21 C26 C29 177.49(18)
P1 C21 C26 C29 -5.7(3)
C2 B1 C31 C32 -95.5(2)
C41 B1 C31 C32 135.32(19)
C3 B1 C31 C32 17.7(3)
C2 B1 C31 C36 81.5(2)
C41 B1 C31 C36 -47.8(2)
C3 B1 C31 C36 -165.33(16)
C36 C31 C32 F32 -177.39(16)
B1 C31 C32 F32 -0.3(3)
C36 C31 C32 C33 1.1(3)
B1 C31 C32 C33 178.16(18)
F32 C32 C33 F33 -0.2(3)
C31 C32 C33 F33 -178.74(17)
F32 C32 C33 C34 178.96(17)
C31 C32 C33 C34 0.4(3)
F33 C33 C34 F34 0.0(3)
C32 C33 C34 F34 -179.18(17)
F33 C33 C34 C35 177.99(18)
C32 C33 C34 C35 -1.2(3)
F34 C34 C35 F35 -0.8(3)
C33 C34 C35 F35 -178.71(18)
F34 C34 C35 C36 178.34(18)
C33 C34 C35 C36 0.4(3)
F35 C35 C36 F36 1.3(3)
C34 C35 C36 F36 -177.77(18)
F35 C35 C36 C31 -179.62(18)
C34 C35 C36 C31 1.3(3)
C32 C31 C36 F36 177.09(16)
B1 C31 C36 F36 -0.2(3)
C32 C31 C36 C35 -1.9(3)
B1 C31 C36 C35 -179.24(18)
C2 B1 C41 C42 174.55(18)
C31 B1 C41 C42 -60.3(2)
C3 B1 C41 C42 59.4(2)
C2 B1 C41 C46 -5.5(3)
C31 B1 C41 C46 119.7(2)
C3 B1 C41 C46 -120.6(2)
C46 C41 C42 F42 -175.97(19)
B1 C41 C42 F42 4.0(3)
C46 C41 C42 C43 3.1(3)
B1 C41 C42 C43 -176.9(2)
F42 C42 C43 F43 -3.9(4)
C41 C42 C43 F43 177.0(2)
F42 C42 C43 C44 176.4(2)
C41 C42 C43 C44 -2.8(4)
F43 C43 C44 F44 -0.6(4)
C42 C43 C44 F44 179.2(2)
F43 C43 C44 C45 -179.2(3)
C42 C43 C44 C45 0.6(4)
F44 C44 C45 F45 1.4(4)
C43 C44 C45 F45 -180.0(2)
F44 C44 C45 C46 -177.7(2)
C43 C44 C45 C46 0.9(4)
F45 C45 C46 F46 1.1(3)
C44 C45 C46 F46 -179.8(2)
F45 C45 C46 C41 -179.49(19)
C44 C45 C46 C41 -0.4(3)
C42 C41 C46 F46 177.81(19)
B1 C41 C46 F46 -2.1(3)
C42 C41 C46 C45 -1.6(3)
B1 C41 C46 C45 178.49(19)
